data_4323079
loop_
_publ_author_name
'Peihua Yu'
'Thomas Pape'
'Isabel Us\'on'
'Musa A. Said'
'Herbert W. Roesky'
'Mavis L. Montero'
'Hans-Georg Schmidt'
'Alojz Demsar'

_publ_contact_author
;
       Herbert W. Roesky
       Institut f\"ur Anorganische Chemie
       Universit\"at G\"ottingen
       Tammannstr. 4
       37077 G\"ottingen
       Germany
;
_publ_contact_author_fax '49 551 39 3373'
_publ_contact_author_phone '49 551 39 3001'
_publ_section_title
;
 Reactions of Organotitanoxane Fluorides with AlR3 (R = Me, Et, CH2Ph) and
 Me3SiCl: X-ray Crystal Structures of [C5Me5Ti(\m-O)]4F[(\m-F)AlMe3]3,
 [C5Me5Ti(\m-O)]4F3[(\m-F)Al(CH2Ph)3], [C5Me5Ti(\m-O)Et]4, and
 (C5Me5)4Ti4O5X2 (X = Cl and F)
;
_journal_name_full 'Inorganic Chemistry'
_journal_page_first 5117
_journal_page_last 5124
_journal_paper_doi 10.1021/ic980450g
_journal_volume 37
_journal_year 1998
_chemical_formula_sum 'C40 H60 F2 O5 Ti4'
_chemical_formula_weight 850.48
_chemical_name_systematic
; 
 ? 
;
_space_group_IT_number 2
_symmetry_cell_setting triclinic
_symmetry_space_group_name_Hall '-P 1'
_symmetry_space_group_name_H-M 'P -1'
_atom_sites_solution_hydrogens geom
_atom_sites_solution_primary direct
_atom_sites_solution_secondary difmap
_audit_creation_method SHELXL-97
_cell_angle_alpha 86.04(3)
_cell_angle_beta 86.68(1)
_cell_angle_gamma 68.11(1)
_cell_formula_units_Z 2
_cell_length_a 10.872(2)
_cell_length_b 11.892(3)
_cell_length_c 17.678(4)
_cell_measurement_reflns_used 44
_cell_measurement_temperature 203(2)
_cell_measurement_theta_max 12.5
_cell_measurement_theta_min 10
_cell_volume 2114.5(8)
_computing_cell_refinement 'Siemens XSCANS'
_computing_data_collection 'Siemens XSCANS'
_computing_data_reduction 'Siemens SHELXTL'
_computing_molecular_graphics 'Siemens SHELXTL'
_computing_publication_material 'Siemens SHELXTL'
_computing_structure_refinement 'SHELXL-97 (Sheldrick, 1997)'
_computing_structure_solution 'SHELXS-97 (Sheldrick, 1990)'
_diffrn_ambient_temperature 203(2)
_diffrn_measured_fraction_theta_full 0.995
_diffrn_measured_fraction_theta_max 0.995
_diffrn_measurement_device_type 'Siemens/STOE AED2'
_diffrn_measurement_method '2theta/omega scans'
_diffrn_radiation_monochromator graphite
_diffrn_radiation_source 'fine-focus sealed tube'
_diffrn_radiation_type MoK\a
_diffrn_radiation_wavelength 0.71073
_diffrn_reflns_av_R_equivalents 0.0491
_diffrn_reflns_av_sigmaI/netI 0.0470
_diffrn_reflns_limit_h_max 11
_diffrn_reflns_limit_h_min -11
_diffrn_reflns_limit_k_max 12
_diffrn_reflns_limit_k_min -12
_diffrn_reflns_limit_l_max 19
_diffrn_reflns_limit_l_min -19
_diffrn_reflns_number 10367
_diffrn_reflns_theta_full 22.55
_diffrn_reflns_theta_max 22.55
_diffrn_reflns_theta_min 3.60
_diffrn_standards_decay_% <3%
_diffrn_standards_interval_count 180
_diffrn_standards_number 3
_exptl_absorpt_coefficient_mu 0.776
_exptl_absorpt_correction_T_max 0.6127
_exptl_absorpt_correction_T_min 0.5419
_exptl_absorpt_correction_type none
_exptl_crystal_colour colourless
_exptl_crystal_density_diffrn 1.336
_exptl_crystal_density_method 'not measured'
_exptl_crystal_description blocks
_exptl_crystal_F_000 892
_exptl_crystal_size_max 0.90
_exptl_crystal_size_mid 0.90
_exptl_crystal_size_min 0.70
_refine_diff_density_max 0.616
_refine_diff_density_min -0.336
_refine_diff_density_rms 0.055
_refine_ls_extinction_method none
_refine_ls_goodness_of_fit_ref 1.050
_refine_ls_hydrogen_treatment mixed
_refine_ls_matrix_type full
_refine_ls_number_parameters 479
_refine_ls_number_reflns 5531
_refine_ls_number_restraints 0
_refine_ls_restrained_S_all 1.050
_refine_ls_R_factor_all 0.0371
_refine_ls_R_factor_gt 0.0362
_refine_ls_shift/su_max 0.003
_refine_ls_shift/su_mean 0.000
_refine_ls_structure_factor_coef Fsqd
_refine_ls_weighting_details 'w=1/[\s^2^(Fo^2^)+(0.0317P)^2^+2.7541P] where P=(Fo^2^+2Fc^2^)/3'
_refine_ls_weighting_scheme calc
_refine_ls_wR_factor_gt 0.0981
_refine_ls_wR_factor_ref 0.0988
_reflns_number_gt 5384
_reflns_number_total 5384
_reflns_threshold_expression >2sigma(I)
_cod_data_source_file ic980450g_2.cif
_cod_data_source_block 1b
_cod_depositor_comments
;
The following automatic conversions were performed:

'_refine_ls_weighting_scheme' value 'calc
w=1/[\s^2^(Fo^2^)+(0.0317P)^2^+2.7541P] where P=(Fo^2^+2Fc^2^)/3' was
changed to 'calc'. New tag '_refine_ls_weighting_details' was
created. The value of the new tag was set to
'w=1/[\s^2^(Fo^2^)+(0.0317P)^2^+2.7541P] where P=(Fo^2^+2Fc^2^)/3'.

Automatic conversion script
Id: cif_fix_values 3143 2015-03-26 13:38:13Z robertas 
;
_cod_original_cell_volume 2114.7(8)
_cod_database_code 4323079

loop_
_symmetry_equiv_pos_as_xyz
'x, y, z'
'-x, -y, -z'

loop_
_atom_site_label
_atom_site_type_symbol
_atom_site_fract_x
_atom_site_fract_y
_atom_site_fract_z
_atom_site_U_iso_or_equiv
_atom_site_adp_type
_atom_site_occupancy
_atom_site_calc_flag
_atom_site_refinement_flags
_atom_site_disorder_assembly
_atom_site_disorder_group
Ti1 Ti 0.52312(4) 0.83569(4) 0.23763(3) 0.02342(15) Uani 1 d . . .
Ti2 Ti 0.76904(5) 0.59525(4) 0.18118(3) 0.02664(15) Uani 1 d . . .
Ti3 Ti 0.78571(5) 0.72236(4) 0.33690(3) 0.02385(15) Uani 1 d . . .
Ti4 Ti 0.67433(5) 1.01162(4) 0.28462(3) 0.02778(15) Uani 1 d . . .
F1 F 0.70013(19) 0.48925(16) 0.22823(11) 0.0493(5) Uani 1 d . . .
F2 F 0.57513(19) 1.05746(16) 0.37112(11) 0.0505(5) Uani 1 d . . .
O1 O 0.62355(18) 0.73252(17) 0.16521(11) 0.0311(5) Uani 1 d . . .
O2 O 0.85832(18) 0.62915(17) 0.25447(11) 0.0328(5) Uani 1 d . . .
O3 O 0.80417(18) 0.86874(17) 0.31298(12) 0.0330(5) Uani 1 d . . .
O4 O 0.56713(18) 0.97116(17) 0.22497(12) 0.0335(5) Uani 1 d . . .
O5 O 0.60717(17) 0.76191(16) 0.32493(10) 0.0277(4) Uani 1 d . . .
C1 C 0.3450(3) 0.7672(3) 0.2626(2) 0.0399(8) Uani 1 d . . .
C2 C 0.3193(3) 0.8690(3) 0.30719(18) 0.0358(7) Uani 1 d . . .
C3 C 0.3008(3) 0.9708(3) 0.25659(19) 0.0347(7) Uani 1 d . . .
C4 C 0.3147(3) 0.9328(3) 0.18159(18) 0.0368(7) Uani 1 d . . .
C5 C 0.3400(3) 0.8074(3) 0.1855(2) 0.0404(8) Uani 1 d . . .
C1* C 0.3774(4) 0.6370(3) 0.2911(3) 0.0648(12) Uani 1 d . . .
H1*A H 0.3100 0.6090 0.2755 0.097 Uiso 1 calc R . .
H1*B H 0.3797 0.6317 0.3461 0.097 Uiso 1 calc R . .
H1*C H 0.4632 0.5867 0.2701 0.097 Uiso 1 calc R . .
C2* C 0.3126(3) 0.8698(4) 0.3916(2) 0.0565(10) Uani 1 d . . .
H2*A H 0.2207 0.8965 0.4095 0.085 Uiso 1 calc R . .
H2*B H 0.3521 0.9248 0.4075 0.085 Uiso 1 calc R . .
H2*C H 0.3606 0.7886 0.4127 0.085 Uiso 1 calc R . .
C3* C 0.2708(3) 1.0985(3) 0.2793(2) 0.0527(10) Uani 1 d . . .
H3*A H 0.1766 1.1371 0.2913 0.079 Uiso 1 calc R . .
H3*B H 0.2957 1.1442 0.2377 0.079 Uiso 1 calc R . .
H3*C H 0.3206 1.0964 0.3235 0.079 Uiso 1 calc R . .
C4* C 0.3060(4) 1.0113(4) 0.1103(2) 0.0607(10) Uani 1 d . . .
H4*A H 0.2140 1.0500 0.0966 0.091 Uiso 1 calc R . .
H4*B H 0.3569 0.9618 0.0696 0.091 Uiso 1 calc R . .
H4*C H 0.3414 1.0730 0.1188 0.091 Uiso 1 calc R . .
C5* C 0.3572(4) 0.7293(4) 0.1192(3) 0.0669(12) Uani 1 d . . .
H5*A H 0.2711 0.7327 0.1048 0.100 Uiso 1 calc R . .
H5*B H 0.4122 0.6461 0.1334 0.100 Uiso 1 calc R . .
H5*C H 0.3993 0.7588 0.0767 0.100 Uiso 1 calc R . .
C6 C 0.9808(3) 0.5073(3) 0.11919(19) 0.0438(8) Uani 1 d . . .
C7 C 0.9101(3) 0.6159(3) 0.07911(19) 0.0422(8) Uani 1 d . . .
C8 C 0.8004(3) 0.6036(3) 0.04720(17) 0.0413(8) Uani 1 d . . .
C9 C 0.8027(3) 0.4861(3) 0.07002(18) 0.0406(8) Uani 1 d . . .
C10 C 0.9144(3) 0.4276(3) 0.11422(18) 0.0409(8) Uani 1 d . . .
C6* C 1.1066(4) 0.4840(5) 0.1605(3) 0.0850(16) Uani 1 d . . .
H6*A H 1.1769 0.4836 0.1241 0.128 Uiso 1 calc R . .
H6*B H 1.1321 0.4060 0.1884 0.128 Uiso 1 calc R . .
H6*C H 1.0915 0.5474 0.1956 0.128 Uiso 1 calc R . .
C7* C 0.9462(6) 0.7267(4) 0.0703(3) 0.0948(19) Uani 1 d . . .
H7*A H 1.0042 0.7211 0.0257 0.142 Uiso 1 calc R . .
H7*B H 0.9913 0.7320 0.1149 0.142 Uiso 1 calc R . .
H7*C H 0.8662 0.7986 0.0645 0.142 Uiso 1 calc R . .
C8* C 0.7002(5) 0.6974(4) -0.0011(2) 0.0835(15) Uani 1 d . . .
H8*A H 0.7425 0.7115 -0.0487 0.125 Uiso 1 calc R . .
H8*B H 0.6629 0.7724 0.0251 0.125 Uiso 1 calc R . .
H8*C H 0.6300 0.6692 -0.0112 0.125 Uiso 1 calc R . .
C9* C 0.7023(5) 0.4330(5) 0.0521(3) 0.0822(15) Uani 1 d . . .
H9*A H 0.7405 0.3721 0.0149 0.123 Uiso 1 calc R . .
H9*B H 0.6243 0.4969 0.0319 0.123 Uiso 1 calc R . .
H9*C H 0.6774 0.3960 0.0981 0.123 Uiso 1 calc R . .
C10* C 0.9515(5) 0.3017(3) 0.1517(3) 0.0822(15) Uani 1 d . . .
H10A H 0.9741 0.2425 0.1130 0.123 Uiso 1 calc R . .
H10B H 0.8771 0.2969 0.1829 0.123 Uiso 1 calc R . .
H10C H 1.0272 0.2848 0.1831 0.123 Uiso 1 calc R . .
C11 C 0.9626(3) 0.6191(5) 0.4165(2) 0.0692(14) Uani 1 d . . .
C12 C 0.8783(4) 0.7263(3) 0.4538(2) 0.0545(10) Uani 1 d . . .
C13 C 0.7607(4) 0.7135(3) 0.47038(18) 0.0493(9) Uani 1 d . . .
C14 C 0.7642(4) 0.6063(3) 0.44764(19) 0.0464(9) Uani 1 d . . .
C15 C 0.8852(4) 0.5445(3) 0.41440(19) 0.0507(10) Uani 1 d . . .
C11* C 1.1021(4) 0.5926(8) 0.3854(3) 0.162(4) Uani 1 d . . .
H11A H 1.1621 0.5726 0.4271 0.243 Uiso 1 calc R . .
H11B H 1.1062 0.6635 0.3564 0.243 Uiso 1 calc R . .
H11C H 1.1276 0.5246 0.3528 0.243 Uiso 1 calc R . .
C12* C 0.9169(7) 0.8313(5) 0.4702(3) 0.129(3) Uani 1 d . . .
H12A H 0.9143 0.8388 0.5246 0.193 Uiso 1 calc R . .
H12B H 0.8552 0.9055 0.4468 0.193 Uiso 1 calc R . .
H12C H 1.0059 0.8171 0.4498 0.193 Uiso 1 calc R . .
C13* C 0.6420(5) 0.8100(5) 0.5093(3) 0.0965(17) Uani 1 d . . .
H13A H 0.6535 0.8024 0.5636 0.145 Uiso 1 calc R . .
H13B H 0.5610 0.7985 0.4986 0.145 Uiso 1 calc R . .
H13C H 0.6363 0.8902 0.4901 0.145 Uiso 1 calc R . .
C14* C 0.6500(5) 0.5607(5) 0.4573(3) 0.0956(18) Uani 1 d . . .
H14A H 0.6357 0.5428 0.5107 0.143 Uiso 1 calc R . .
H14B H 0.6717 0.4876 0.4297 0.143 Uiso 1 calc R . .
H14C H 0.5700 0.6226 0.4377 0.143 Uiso 1 calc R . .
C15* C 0.9329(7) 0.4210(4) 0.3811(3) 0.120(3) Uani 1 d . . .
H15A H 0.9635 0.3583 0.4213 0.180 Uiso 1 calc R . .
H15B H 1.0052 0.4137 0.3446 0.180 Uiso 1 calc R . .
H15C H 0.8604 0.4116 0.3560 0.180 Uiso 1 calc R . .
C16 C 0.8143(3) 1.1234(3) 0.28676(19) 0.0390(8) Uani 1 d . . .
C17 C 0.6835(3) 1.2089(3) 0.28555(19) 0.0409(8) Uani 1 d . . .
C18 C 0.6295(3) 1.2013(3) 0.2163(2) 0.0404(8) Uani 1 d . . .
C19 C 0.7279(3) 1.1117(3) 0.17460(18) 0.0386(8) Uani 1 d . . .
C20 C 0.8428(3) 1.0632(3) 0.21779(19) 0.0368(7) Uani 1 d . . .
C16* C 0.9102(4) 1.1016(4) 0.3490(2) 0.0662(12) Uani 1 d . . .
H16A H 0.9508 1.1620 0.3436 0.099 Uiso 1 calc R . .
H16B H 0.9785 1.0213 0.3456 0.099 Uiso 1 calc R . .
H16C H 0.8633 1.1075 0.3978 0.099 Uiso 1 calc R . .
C17* C 0.6131(5) 1.2939(3) 0.3463(3) 0.0683(12) Uani 1 d . . .
H17A H 0.6210 1.3718 0.3345 0.102 Uiso 1 calc R . .
H17B H 0.6525 1.2606 0.3947 0.102 Uiso 1 calc R . .
H17C H 0.5201 1.3043 0.3491 0.102 Uiso 1 calc R . .
C18* C 0.4920(4) 1.2766(4) 0.1918(3) 0.0723(13) Uani 1 d . . .
H18A H 0.4908 1.3534 0.1686 0.108 Uiso 1 calc R . .
H18B H 0.4311 1.2916 0.2356 0.108 Uiso 1 calc R . .
H18C H 0.4651 1.2337 0.1553 0.108 Uiso 1 calc R . .
C19* C 0.7110(5) 1.0782(4) 0.0965(2) 0.0649(11) Uani 1 d . . .
H19A H 0.6740 1.1513 0.0643 0.097 Uiso 1 calc R . .
H19B H 0.6515 1.0341 0.0995 0.097 Uiso 1 calc R . .
H19C H 0.7965 1.0275 0.0754 0.097 Uiso 1 calc R . .
C20* C 0.9734(3) 0.9681(3) 0.1958(3) 0.0627(11) Uani 1 d . . .
H20A H 1.0445 0.9955 0.2053 0.094 Uiso 1 calc R . .
H20B H 0.9749 0.9540 0.1423 0.094 Uiso 1 calc R . .
H20C H 0.9855 0.8933 0.2255 0.094 Uiso 1 calc R . .

loop_
_atom_site_aniso_label
_atom_site_aniso_U_11
_atom_site_aniso_U_22
_atom_site_aniso_U_33
_atom_site_aniso_U_23
_atom_site_aniso_U_13
_atom_site_aniso_U_12
Ti1 0.0209(3) 0.0252(3) 0.0250(3) -0.0039(2) -0.0016(2) -0.0091(2)
Ti2 0.0304(3) 0.0268(3) 0.0202(3) -0.0038(2) 0.0027(2) -0.0077(2)
Ti3 0.0261(3) 0.0275(3) 0.0179(3) -0.0004(2) -0.0026(2) -0.0097(2)
Ti4 0.0290(3) 0.0258(3) 0.0319(3) -0.0012(2) -0.0028(2) -0.0137(2)
F1 0.0624(12) 0.0430(10) 0.0453(12) -0.0039(9) 0.0182(10) -0.0254(9)
F2 0.0625(12) 0.0449(10) 0.0489(12) -0.0122(9) 0.0192(10) -0.0269(9)
O1 0.0293(10) 0.0379(11) 0.0226(11) -0.0062(9) -0.0032(8) -0.0073(9)
O2 0.0289(10) 0.0392(11) 0.0223(11) -0.0042(9) -0.0018(8) -0.0028(9)
O3 0.0303(10) 0.0348(11) 0.0371(12) 0.0060(9) -0.0096(9) -0.0159(9)
O4 0.0295(10) 0.0286(10) 0.0442(13) 0.0041(9) -0.0106(9) -0.0126(8)
O5 0.0278(10) 0.0335(10) 0.0233(11) -0.0030(8) 0.0017(8) -0.0130(8)
C1 0.0239(15) 0.0414(18) 0.058(2) -0.0053(16) 0.0038(14) -0.0170(13)
C2 0.0201(14) 0.0473(18) 0.0390(19) -0.0061(15) 0.0040(13) -0.0117(13)
C3 0.0178(14) 0.0379(17) 0.046(2) -0.0086(15) -0.0032(13) -0.0061(12)
C4 0.0204(14) 0.0480(19) 0.041(2) -0.0025(15) -0.0079(13) -0.0105(13)
C5 0.0248(15) 0.055(2) 0.047(2) -0.0172(16) -0.0023(14) -0.0192(14)
C1* 0.047(2) 0.047(2) 0.105(4) 0.002(2) 0.012(2) -0.0261(17)
C2* 0.0373(19) 0.081(3) 0.043(2) -0.0057(19) 0.0071(16) -0.0135(18)
C3* 0.0349(18) 0.0389(18) 0.077(3) -0.0166(18) -0.0002(17) -0.0033(15)
C4* 0.047(2) 0.078(3) 0.049(2) 0.010(2) -0.0165(18) -0.0137(19)
C5* 0.055(2) 0.090(3) 0.070(3) -0.042(2) -0.001(2) -0.036(2)
C6 0.0341(17) 0.059(2) 0.0331(18) -0.0186(16) 0.0117(14) -0.0098(16)
C7 0.059(2) 0.0376(18) 0.0339(19) -0.0158(15) 0.0244(16) -0.0241(16)
C8 0.054(2) 0.0389(18) 0.0177(16) -0.0031(13) 0.0072(14) -0.0030(15)
C9 0.0480(19) 0.0471(19) 0.0318(18) -0.0216(15) 0.0116(15) -0.0222(16)
C10 0.0503(19) 0.0276(16) 0.0330(18) -0.0053(14) 0.0145(15) -0.0025(14)
C6* 0.040(2) 0.140(4) 0.066(3) -0.045(3) 0.007(2) -0.017(2)
C7* 0.137(4) 0.074(3) 0.098(4) -0.041(3) 0.071(3) -0.072(3)
C8* 0.095(3) 0.079(3) 0.033(2) 0.008(2) 0.000(2) 0.016(3)
C9* 0.083(3) 0.110(4) 0.079(3) -0.055(3) 0.018(3) -0.060(3)
C10* 0.102(3) 0.036(2) 0.078(3) 0.006(2) 0.035(3) 0.003(2)
C11 0.0230(17) 0.140(4) 0.029(2) 0.043(2) -0.0127(15) -0.019(2)
C12 0.091(3) 0.053(2) 0.034(2) 0.0113(17) -0.033(2) -0.041(2)
C13 0.061(2) 0.061(2) 0.0190(17) 0.0004(16) -0.0041(15) -0.0148(18)
C14 0.056(2) 0.059(2) 0.0307(19) 0.0171(17) -0.0104(16) -0.0314(18)
C15 0.083(3) 0.0318(17) 0.0269(19) 0.0055(14) -0.0232(18) -0.0069(18)
C11* 0.036(2) 0.335(11) 0.067(4) 0.080(5) -0.010(2) -0.030(4)
C12* 0.242(8) 0.120(4) 0.088(4) 0.044(3) -0.100(5) -0.136(5)
C13* 0.110(4) 0.101(4) 0.044(3) -0.019(3) 0.007(3) 0.002(3)
C14* 0.107(4) 0.137(5) 0.075(3) 0.048(3) -0.034(3) -0.088(4)
C15* 0.212(7) 0.045(2) 0.055(3) -0.005(2) -0.046(4) 0.013(3)
C16 0.0484(19) 0.0377(17) 0.044(2) 0.0044(15) -0.0081(15) -0.0310(15)
C17 0.055(2) 0.0297(16) 0.045(2) -0.0050(15) 0.0081(16) -0.0245(15)
C18 0.0391(17) 0.0303(16) 0.054(2) 0.0103(15) -0.0057(16) -0.0169(14)
C19 0.054(2) 0.0399(17) 0.0327(18) 0.0022(14) -0.0012(15) -0.0308(16)
C20 0.0375(17) 0.0337(16) 0.046(2) -0.0011(15) 0.0053(15) -0.0224(14)
C16* 0.083(3) 0.075(3) 0.066(3) 0.011(2) -0.029(2) -0.058(2)
C17* 0.096(3) 0.044(2) 0.072(3) -0.021(2) 0.027(2) -0.036(2)
C18* 0.051(2) 0.056(2) 0.104(4) 0.033(2) -0.017(2) -0.0171(19)
C19* 0.100(3) 0.078(3) 0.036(2) -0.001(2) -0.005(2) -0.055(2)
C20* 0.045(2) 0.053(2) 0.089(3) -0.010(2) 0.020(2) -0.0198(18)

loop_
_atom_type_symbol
_atom_type_description
_atom_type_scat_dispersion_real
_atom_type_scat_dispersion_imag
_atom_type_scat_source
C C 0.0033 0.0016 'International Tables Vol C Tables 4.2.6.8 and 6.1.1.4'
H H 0.0000 0.0000 'International Tables Vol C Tables 4.2.6.8 and 6.1.1.4'
O O 0.0106 0.0060 'International Tables Vol C Tables 4.2.6.8 and 6.1.1.4'
F F 0.0171 0.0103 'International Tables Vol C Tables 4.2.6.8 and 6.1.1.4'
Ti Ti 0.2776 0.4457 'International Tables Vol C Tables 4.2.6.8 and 6.1.1.4'

loop_
_geom_angle_atom_site_label_1
_geom_angle_atom_site_label_2
_geom_angle_atom_site_label_3
_geom_angle
_geom_angle_site_symmetry_1
_geom_angle_site_symmetry_3
_geom_angle_publ_flag
O5 Ti1 O4 102.19(9) . . y
O5 Ti1 O1 101.96(8) . . y
O4 Ti1 O1 105.46(9) . . y
O5 Ti1 C4 144.87(10) . . ?
O4 Ti1 C4 93.71(10) . . ?
O1 Ti1 C4 103.66(10) . . ?
O5 Ti1 C3 114.60(10) . . ?
O4 Ti1 C3 86.79(9) . . ?
O1 Ti1 C3 138.09(10) . . ?
C4 Ti1 C3 34.68(11) . . ?
O5 Ti1 C1 93.71(10) . . ?
O4 Ti1 C1 144.28(10) . . ?
O1 Ti1 C1 102.13(10) . . ?
C4 Ti1 C1 57.63(11) . . ?
C3 Ti1 C1 57.49(10) . . ?
O5 Ti1 C2 87.12(10) . . ?
O4 Ti1 C2 113.71(10) . . ?
O1 Ti1 C2 136.88(10) . . ?
C4 Ti1 C2 57.76(11) . . ?
C3 Ti1 C2 34.56(11) . . ?
C1 Ti1 C2 34.79(11) . . ?
O5 Ti1 C5 126.75(11) . . ?
O4 Ti1 C5 127.02(11) . . ?
O1 Ti1 C5 84.92(10) . . ?
C4 Ti1 C5 34.53(11) . . ?
C3 Ti1 C5 57.28(10) . . ?
C1 Ti1 C5 34.47(12) . . ?
C2 Ti1 C5 57.50(11) . . ?
O5 Ti1 Ti3 28.54(6) . . ?
O4 Ti1 Ti3 85.14(6) . . ?
O1 Ti1 Ti3 84.79(6) . . ?
C4 Ti1 Ti3 171.45(8) . . ?
C3 Ti1 Ti3 136.78(8) . . ?
C1 Ti1 Ti3 119.83(9) . . ?
C2 Ti1 Ti3 115.03(8) . . ?
C5 Ti1 Ti3 147.82(9) . . ?
O5 Ti1 Ti2 75.48(6) . . ?
O4 Ti1 Ti2 110.79(7) . . ?
O1 Ti1 Ti2 26.48(6) . . ?
C4 Ti1 Ti2 127.49(8) . . ?
C3 Ti1 Ti2 158.11(7) . . ?
C1 Ti1 Ti2 104.05(8) . . ?
C2 Ti1 Ti2 134.67(8) . . ?
C5 Ti1 Ti2 100.92(8) . . ?
Ti3 Ti1 Ti2 60.51(2) . . y
O5 Ti1 Ti4 75.67(6) . . y
O4 Ti1 Ti4 26.55(6) . . y
O1 Ti1 Ti4 109.97(6) . . y
C4 Ti1 Ti4 116.59(8) . . ?
C3 Ti1 Ti4 98.73(7) . . ?
C1 Ti1 Ti4 147.59(8) . . ?
C2 Ti1 Ti4 113.12(8) . . ?
C5 Ti1 Ti4 151.12(8) . . ?
Ti3 Ti1 Ti4 60.48(2) . . y
Ti2 Ti1 Ti4 102.71(3) . . y
O2 Ti2 O1 105.57(9) . . y
O2 Ti2 F1 104.43(10) . . y
O1 Ti2 F1 103.33(9) . . y
O2 Ti2 C7 95.97(11) . . ?
O1 Ti2 C7 100.69(11) . . ?
F1 Ti2 C7 142.71(10) . . ?
O2 Ti2 C9 142.02(10) . . ?
O1 Ti2 C9 105.87(11) . . ?
F1 Ti2 C9 88.44(10) . . ?
C7 Ti2 C9 57.55(11) . . ?
O2 Ti2 C8 130.12(11) . . ?
O1 Ti2 C8 84.93(10) . . ?
F1 Ti2 C8 120.63(11) . . ?
C7 Ti2 C8 34.61(12) . . ?
C9 Ti2 C8 34.82(12) . . ?
O2 Ti2 C10 109.63(11) . . ?
O1 Ti2 C10 139.74(11) . . ?
F1 Ti2 C10 86.35(10) . . ?
C7 Ti2 C10 57.21(11) . . ?
C9 Ti2 C10 34.50(12) . . ?
C8 Ti2 C10 57.49(11) . . ?
O2 Ti2 C6 85.39(10) . . ?
O1 Ti2 C6 135.01(11) . . ?
F1 Ti2 C6 116.14(11) . . ?
C7 Ti2 C6 34.32(12) . . ?
C9 Ti2 C6 57.18(11) . . ?
C8 Ti2 C6 57.26(12) . . ?
C10 Ti2 C6 34.22(12) . . ?
O2 Ti2 Ti1 83.98(6) . . y
O1 Ti2 Ti1 26.84(6) . . y
F1 Ti2 Ti1 93.92(6) . . y
C7 Ti2 Ti1 119.33(8) . . ?
C9 Ti2 Ti1 131.40(9) . . ?
C8 Ti2 Ti1 111.16(8) . . ?
C10 Ti2 Ti1 165.90(9) . . ?
C6 Ti2 Ti1 149.78(9) . . ?
O2 Ti2 Ti3 26.80(6) . . y
O1 Ti2 Ti3 83.75(6) . . y
F1 Ti2 Ti3 95.01(7) . . y
C7 Ti2 Ti3 115.71(8) . . ?
C9 Ti2 Ti3 168.78(8) . . ?
C8 Ti2 Ti3 144.22(9) . . ?
C10 Ti2 Ti3 134.95(9) . . ?
C6 Ti2 Ti3 111.93(8) . . ?
Ti1 Ti2 Ti3 59.10(3) . . y
O5 Ti3 O3 101.90(8) . . y
O5 Ti3 O2 101.57(8) . . y
O3 Ti3 O2 105.41(10) . . y
O5 Ti3 C11 144.21(11) . . ?
O3 Ti3 C11 103.59(14) . . ?
O2 Ti3 C11 95.41(13) . . ?
O5 Ti3 C13 92.33(11) . . ?
O3 Ti3 C13 104.63(12) . . ?
O2 Ti3 C13 143.31(11) . . ?
C11 Ti3 C13 57.11(13) . . ?
O5 Ti3 C12 123.59(13) . . ?
O3 Ti3 C12 85.90(11) . . ?
O2 Ti3 C12 130.36(13) . . ?
C11 Ti3 C12 35.65(15) . . ?
C13 Ti3 C12 33.36(13) . . ?
O5 Ti3 C15 113.82(12) . . ?
O3 Ti3 C15 138.91(11) . . ?
O2 Ti3 C15 87.22(11) . . ?
C11 Ti3 C15 35.50(14) . . ?
C13 Ti3 C15 56.17(13) . . ?
C12 Ti3 C15 57.97(12) . . ?
O5 Ti3 C14 87.18(10) . . ?
O3 Ti3 C14 137.68(11) . . ?
O2 Ti3 C14 113.14(11) . . ?
C11 Ti3 C14 57.11(12) . . ?
C13 Ti3 C14 33.18(12) . . ?
C12 Ti3 C14 56.06(12) . . ?
C15 Ti3 C14 33.56(13) . . ?
O5 Ti3 Ti1 28.44(6) . . y
O3 Ti3 Ti1 84.58(6) . . y
O2 Ti3 Ti1 84.75(6) . . y
C11 Ti3 Ti1 171.42(11) . . ?
C13 Ti3 Ti1 118.72(9) . . ?
C12 Ti3 Ti1 144.88(11) . . ?
C15 Ti3 Ti1 136.12(10) . . ?
C14 Ti3 Ti1 114.97(9) . . ?
O5 Ti3 Ti2 75.30(6) . . y
O3 Ti3 Ti2 109.83(7) . . y
O2 Ti3 Ti2 26.28(6) . . y
C11 Ti3 Ti2 117.94(13) . . ?
C13 Ti3 Ti2 145.06(10) . . ?
C12 Ti3 Ti2 153.44(10) . . ?
C15 Ti3 Ti2 98.66(8) . . ?
C14 Ti3 Ti2 112.45(9) . . ?
Ti1 Ti3 Ti2 60.38(2) . . y
O5 Ti3 Ti4 75.59(6) . . y
O3 Ti3 Ti4 26.32(6) . . y
O2 Ti3 Ti4 110.55(7) . . y
C11 Ti3 Ti4 126.96(13) . . ?
C13 Ti3 Ti4 105.74(10) . . ?
C12 Ti3 Ti4 100.50(9) . . ?
C15 Ti3 Ti4 158.43(8) . . ?
C14 Ti3 Ti4 135.37(10) . . ?
Ti1 Ti3 Ti4 60.46(2) . . y
Ti2 Ti3 Ti4 102.60(3) . . y
F2 Ti4 O3 103.68(10) . . y
F2 Ti4 O4 103.80(10) . . y
O3 Ti4 O4 105.44(9) . . y
F2 Ti4 C19 136.04(10) . . ?
O3 Ti4 C19 114.56(11) . . ?
O4 Ti4 C19 86.66(10) . . ?
F2 Ti4 C16 100.87(10) . . ?
O3 Ti4 C16 93.57(10) . . ?
O4 Ti4 C16 144.01(11) . . ?
C19 Ti4 C16 57.48(11) . . ?
F2 Ti4 C20 135.55(10) . . ?
O3 Ti4 C20 86.95(10) . . ?
O4 Ti4 C20 114.83(11) . . ?
C19 Ti4 C20 34.63(11) . . ?
C16 Ti4 C20 34.80(11) . . ?
F2 Ti4 C18 101.68(11) . . ?
O3 Ti4 C18 144.56(10) . . ?
O4 Ti4 C18 91.96(10) . . ?
C19 Ti4 C18 34.60(11) . . ?
C16 Ti4 C18 57.37(11) . . ?
C20 Ti4 C18 57.63(11) . . ?
F2 Ti4 C17 82.96(10) . . ?
O3 Ti4 C17 126.53(10) . . ?
O4 Ti4 C17 124.67(11) . . ?
C19 Ti4 C17 57.36(11) . . ?
C16 Ti4 C17 34.42(11) . . ?
C20 Ti4 C17 57.58(11) . . ?
C18 Ti4 C17 34.45(11) . . ?
F2 Ti4 Ti1 94.61(6) . . y
O3 Ti4 Ti1 83.56(6) . . y
O4 Ti4 Ti1 26.78(6) . . y
C19 Ti4 Ti1 109.94(7) . . ?
C16 Ti4 Ti1 164.50(9) . . ?
C20 Ti4 Ti1 129.70(8) . . ?
C18 Ti4 Ti1 118.62(8) . . ?
C17 Ti4 Ti1 149.63(9) . . ?
F2 Ti4 Ti3 94.04(7) . . y
O3 Ti4 Ti3 26.70(6) . . y
O4 Ti4 Ti3 83.95(6) . . y
C19 Ti4 Ti3 129.76(8) . . ?
C16 Ti4 Ti3 120.07(8) . . ?
C20 Ti4 Ti3 110.52(8) . . ?
C18 Ti4 Ti3 164.28(9) . . ?
C17 Ti4 Ti3 151.18(9) . . ?
Ti1 Ti4 Ti3 59.06(2) . . y
Ti2 O1 Ti1 126.69(11) . . y
Ti2 O2 Ti3 126.92(10) . . y
Ti4 O3 Ti3 126.98(10) . . y
Ti4 O4 Ti1 126.68(11) . . y
Ti1 O5 Ti3 123.02(10) . . y
C5 C1 C2 108.1(3) . . ?
C5 C1 C1* 125.0(3) . . ?
C2 C1 C1* 126.9(3) . . ?
C5 C1 Ti1 73.14(17) . . ?
C2 C1 Ti1 72.94(16) . . ?
C1* C1 Ti1 118.1(2) . . ?
C3 C2 C1 107.2(3) . . ?
C3 C2 C2* 125.8(3) . . ?
C1 C2 C2* 126.9(3) . . ?
C3 C2 Ti1 72.28(16) . . ?
C1 C2 Ti1 72.27(17) . . ?
C2* C2 Ti1 121.0(2) . . ?
C4 C3 C2 108.6(3) . . ?
C4 C3 C3* 125.9(3) . . ?
C2 C3 C3* 125.5(3) . . ?
C4 C3 Ti1 72.48(16) . . ?
C2 C3 Ti1 73.16(16) . . ?
C3* C3 Ti1 120.54(19) . . ?
C5 C4 C3 107.7(3) . . ?
C5 C4 C4* 126.0(3) . . ?
C3 C4 C4* 126.3(3) . . ?
C5 C4 Ti1 73.40(16) . . ?
C3 C4 Ti1 72.84(16) . . ?
C4* C4 Ti1 118.9(2) . . ?
C1 C5 C4 108.3(3) . . ?
C1 C5 C5* 125.5(3) . . ?
C4 C5 C5* 126.2(3) . . ?
C1 C5 Ti1 72.39(16) . . ?
C4 C5 Ti1 72.07(16) . . ?
C5* C5 Ti1 121.9(2) . . ?
C7 C6 C10 108.2(3) . . ?
C7 C6 C6* 124.5(4) . . ?
C10 C6 C6* 127.3(4) . . ?
C7 C6 Ti2 72.04(18) . . ?
C10 C6 Ti2 72.65(17) . . ?
C6* C6 Ti2 120.9(2) . . ?
C6 C7 C8 108.5(3) . . ?
C6 C7 C7* 125.9(4) . . ?
C8 C7 C7* 125.6(4) . . ?
C6 C7 Ti2 73.64(18) . . ?
C8 C7 Ti2 73.24(18) . . ?
C7* C7 Ti2 120.0(2) . . ?
C7 C8 C9 107.2(3) . . ?
C7 C8 C8* 126.2(4) . . ?
C9 C8 C8* 126.7(4) . . ?
C7 C8 Ti2 72.15(18) . . ?
C9 C8 Ti2 72.27(18) . . ?
C8* C8 Ti2 120.7(2) . . ?
C10 C9 C8 107.9(3) . . ?
C10 C9 C9* 125.4(4) . . ?
C8 C9 C9* 126.7(4) . . ?
C10 C9 Ti2 73.08(17) . . ?
C8 C9 Ti2 72.91(17) . . ?
C9* C9 Ti2 118.8(2) . . ?
C6 C10 C9 108.2(3) . . ?
C6 C10 C10* 126.8(4) . . ?
C9 C10 C10* 125.0(4) . . ?
C6 C10 Ti2 73.13(17) . . ?
C9 C10 Ti2 72.42(16) . . ?
C10* C10 Ti2 118.7(2) . . ?
C15 C11 C12 105.5(3) . . ?
C15 C11 C11* 127.6(6) . . ?
C12 C11 C11* 126.9(6) . . ?
C15 C11 Ti3 72.96(18) . . ?
C12 C11 Ti3 72.81(18) . . ?
C11* C11 Ti3 118.6(3) . . ?
C13 C12 C11 107.0(3) . . ?
C13 C12 C12* 127.7(5) . . ?
C11 C12 C12* 125.2(5) . . ?
C13 C12 Ti3 73.23(19) . . ?
C11 C12 Ti3 71.54(18) . . ?
C12* C12 Ti3 120.4(3) . . ?
C14 C13 C12 110.5(3) . . ?
C14 C13 C13* 126.0(4) . . ?
C12 C13 C13* 123.5(4) . . ?
C14 C13 Ti3 73.7(2) . . ?
C12 C13 Ti3 73.4(2) . . ?
C13* C13 Ti3 119.5(3) . . ?
C13 C14 C15 109.9(3) . . ?
C13 C14 C14* 125.2(4) . . ?
C15 C14 C14* 124.9(4) . . ?
C13 C14 Ti3 73.1(2) . . ?
C15 C14 Ti3 73.06(19) . . ?
C14* C14 Ti3 120.4(2) . . ?
C14 C15 C11 107.0(3) . . ?
C14 C15 C15* 128.0(4) . . ?
C11 C15 C15* 125.0(5) . . ?
C14 C15 Ti3 73.38(19) . . ?
C11 C15 Ti3 71.54(19) . . ?
C15* C15 Ti3 120.4(2) . . ?
C17 C16 C20 108.4(3) . . ?
C17 C16 C16* 126.3(3) . . ?
C20 C16 C16* 125.2(3) . . ?
C17 C16 Ti4 73.53(17) . . ?
C20 C16 Ti4 72.67(16) . . ?
C16* C16 Ti4 121.4(2) . . ?
C16 C17 C18 107.9(3) . . ?
C16 C17 C17* 126.6(3) . . ?
C18 C17 C17* 125.5(3) . . ?
C16 C17 Ti4 72.05(16) . . ?
C18 C17 Ti4 72.45(17) . . ?
C17* C17 Ti4 121.4(2) . . ?
C17 C18 C19 107.9(3) . . ?
C17 C18 C18* 125.5(3) . . ?
C19 C18 C18* 126.6(3) . . ?
C17 C18 Ti4 73.10(18) . . ?
C19 C18 Ti4 72.28(17) . . ?
C18* C18 Ti4 120.8(2) . . ?
C20 C19 C18 108.4(3) . . ?
C20 C19 C19* 127.0(3) . . ?
C18 C19 C19* 124.6(3) . . ?
C20 C19 Ti4 72.77(18) . . ?
C18 C19 Ti4 73.13(18) . . ?
C19* C19 Ti4 121.3(2) . . ?
C19 C20 C16 107.3(3) . . ?
C19 C20 C20* 127.5(3) . . ?
C16 C20 C20* 125.1(3) . . ?
C19 C20 Ti4 72.60(17) . . ?
C16 C20 Ti4 72.53(17) . . ?
C20* C20 Ti4 121.5(2) . . ?

loop_
_geom_bond_atom_site_label_1
_geom_bond_atom_site_label_2
_geom_bond_distance
_geom_bond_site_symmetry_2
_geom_bond_publ_flag
Ti1 O5 1.834(2) . y
Ti1 O4 1.8404(19) . y
Ti1 O1 1.842(2) . y
Ti1 C4 2.366(3) . ?
Ti1 C3 2.371(3) . ?
Ti1 C1 2.374(3) . ?
Ti1 C2 2.382(3) . ?
Ti1 C5 2.383(3) . ?
Ti1 Ti3 3.2298(9) . ?
Ti1 Ti2 3.2721(10) . ?
Ti1 Ti4 3.2762(9) . ?
Ti2 O2 1.8146(19) . y
Ti2 O1 1.8192(19) . y
Ti2 F1 1.8247(18) . y
Ti2 C7 2.360(3) . ?
Ti2 C9 2.365(3) . ?
Ti2 C8 2.374(3) . ?
Ti2 C10 2.374(3) . ?
Ti2 C6 2.380(3) . ?
Ti2 Ti3 3.2763(11) . ?
Ti3 O5 1.8405(18) . y
Ti3 O3 1.8434(19) . y
Ti3 O2 1.848(2) . y
Ti3 C11 2.345(3) . ?
Ti3 C13 2.359(3) . ?
Ti3 C12 2.361(3) . ?
Ti3 C15 2.363(3) . ?
Ti3 C14 2.367(3) . ?
Ti3 Ti4 3.2770(12) . ?
Ti4 F2 1.8125(19) . y
Ti4 O3 1.8186(19) . y
Ti4 O4 1.8256(19) . y
Ti4 C19 2.367(3) . ?
Ti4 C16 2.368(3) . ?
Ti4 C20 2.369(3) . ?
Ti4 C18 2.378(3) . ?
Ti4 C17 2.387(3) . ?
C1 C5 1.409(5) . ?
C1 C2 1.422(4) . ?
C1 C1* 1.511(5) . ?
C2 C3 1.412(5) . ?
C2 C2* 1.490(5) . ?
C3 C4 1.412(4) . ?
C3 C3* 1.508(4) . ?
C4 C5 1.410(5) . ?
C4 C4* 1.501(5) . ?
C5 C5* 1.506(5) . ?
C6 C7 1.399(5) . ?
C6 C10 1.399(5) . ?
C6 C6* 1.513(5) . ?
C7 C8 1.408(5) . ?
C7 C7* 1.505(5) . ?
C8 C9 1.418(5) . ?
C8 C8* 1.494(5) . ?
C9 C10 1.405(5) . ?
C9 C9* 1.507(5) . ?
C10 C10* 1.512(5) . ?
C11 C15 1.435(6) . ?
C11 C12 1.441(6) . ?
C11 C11* 1.507(6) . ?
C12 C13 1.355(5) . ?
C12 C12* 1.509(5) . ?
C13 C14 1.350(5) . ?
C13 C13* 1.536(6) . ?
C14 C15 1.366(5) . ?
C14 C14* 1.527(5) . ?
C15 C15* 1.514(5) . ?
C16 C17 1.407(5) . ?
C16 C20 1.417(5) . ?
C16 C16* 1.502(5) . ?
C17 C18 1.411(5) . ?
C17 C17* 1.496(5) . ?
C18 C19 1.411(5) . ?
C18 C18* 1.499(5) . ?
C19 C20 1.410(5) . ?
C19 C19* 1.503(5) . ?
C20 C20* 1.499(5) . ?
